data_4084315
loop_
_publ_author_name
'Hansmann, Max M.'
'Rominger, Frank'
'Boone, Michael P.'
'Stephan, Douglas W.'
'Hashmi, A. Stephen K.'

_publ_section_title
;
 Reactivity of Organogold Compounds with B(C6F5)3: Gold--Boron
 Transmetalation via \s-B/\p-Au Species
;
_journal_issue 17
_journal_name_full Organometallics
_journal_page_first 4461
_journal_paper_doi 10.1021/om5006885
_journal_volume 33
_journal_year 2014
_chemical_formula_sum 'C78 H62 Au Cl6 F5 N2'
_chemical_formula_weight 1531.96
_chemical_name_common '28 in manuscript'
_chemical_name_systematic
;
 ?
;
_space_group_crystal_system monoclinic
_space_group_IT_number 15
_space_group_name_Hall '-C 2yc'
_space_group_name_H-M_alt 'C 1 2/c 1'
_symmetry_space_group_name_Hall '-C 2yc'
_symmetry_space_group_name_H-M 'C 1 2/c 1'
_atom_sites_solution_hydrogens geom
_audit_creation_method SHELXL-2014
_cell_angle_alpha 90
_cell_angle_beta 104.1238(18)
_cell_angle_gamma 90
_cell_formula_units_Z 4
_cell_length_a 16.3319(11)
_cell_length_b 17.4653(10)
_cell_length_c 24.5087(15)
_cell_measurement_reflns_used 8305
_cell_measurement_temperature 200(2)
_cell_measurement_theta_max 21.72
_cell_measurement_theta_min 2.33
_cell_volume 6779.6(7)
_computing_cell_refinement 'Bruker SAINT'
_computing_data_collection 'Bruker APEX2'
_computing_data_reduction 'Bruker SAINT'
_computing_molecular_graphics 'Bruker SHELXTL'
_computing_publication_material 'Bruker SHELXTL'
_computing_structure_refinement 'SHELXL-2014 (Sheldrick, 2014)'
_computing_structure_solution 'SHELXS-97 (Sheldrick 2008)'
_diffrn_ambient_temperature 200(2)
_diffrn_measured_fraction_theta_full 0.984
_diffrn_measured_fraction_theta_max 0.998
_diffrn_measurement_device_type 'Bruker APEX-II Quazar'
_diffrn_measurement_method '\f and \w scans'
_diffrn_radiation_type MoK\a
_diffrn_radiation_wavelength 0.71073
_diffrn_reflns_av_R_equivalents 0.0609
_diffrn_reflns_av_unetI/netI 0.0487
_diffrn_reflns_Laue_measured_fraction_full 0.984
_diffrn_reflns_Laue_measured_fraction_max 0.998
_diffrn_reflns_limit_h_max 19
_diffrn_reflns_limit_h_min -19
_diffrn_reflns_limit_k_max 18
_diffrn_reflns_limit_k_min -20
_diffrn_reflns_limit_l_max 29
_diffrn_reflns_limit_l_min -24
_diffrn_reflns_number 31892
_diffrn_reflns_point_group_measured_fraction_full 0.984
_diffrn_reflns_point_group_measured_fraction_max 0.998
_diffrn_reflns_theta_full 25.242
_diffrn_reflns_theta_max 25.107
_diffrn_reflns_theta_min 1.714
_diffrn_source 'ImuS microsource'
_exptl_absorpt_coefficient_mu 2.466
_exptl_absorpt_correction_T_max 0.8683
_exptl_absorpt_correction_T_min 0.7791
_exptl_absorpt_correction_type multi-scan
_exptl_absorpt_process_details
;
Sheldrick, G. M. (2008). <i>SADABS</i>. University of G\"ottingen, Germany.
;
_exptl_crystal_colour colourless
_exptl_crystal_density_diffrn 1.501
_exptl_crystal_description plate
_exptl_crystal_F_000 3080
_exptl_crystal_size_max 0.170
_exptl_crystal_size_mid 0.130
_exptl_crystal_size_min 0.070
_refine_diff_density_max 3.317
_refine_diff_density_min -0.767
_refine_diff_density_rms 0.126
_refine_ls_extinction_method none
_refine_ls_goodness_of_fit_ref 1.071
_refine_ls_hydrogen_treatment constr
_refine_ls_matrix_type full
_refine_ls_number_parameters 433
_refine_ls_number_reflns 6043
_refine_ls_number_restraints 25
_refine_ls_restrained_S_all 1.076
_refine_ls_R_factor_all 0.0625
_refine_ls_R_factor_gt 0.0494
_refine_ls_shift/su_max 0.005
_refine_ls_shift/su_mean 0.000
_refine_ls_structure_factor_coef Fsqd
_refine_ls_weighting_details 'w=1/[\s^2^(Fo^2^)+(0.0670P)^2^+19.5481P] where P=(Fo^2^+2Fc^2^)/3'
_refine_ls_weighting_scheme calc
_refine_ls_wR_factor_gt 0.1188
_refine_ls_wR_factor_ref 0.1252
_reflns_Friedel_coverage 0.000
_reflns_number_gt 5116
_reflns_number_total 6043
_reflns_threshold_expression 'I > 2\s(I)'
_cod_data_source_file om5006885_si_002.cif
_cod_data_source_block mah35
_cod_database_code 4084315
_shelx_space_group_comment
;
The symmetry employed for this shelxl refinement is uniquely defined
by the following loop, which should always be used as a source of
symmetry information in preference to the above space-group names.
They are only intended as comments.
;
_shelx_estimated_absorpt_t_min 0.679
_shelx_estimated_absorpt_t_max 0.846
_shelxl_version_number 2014-1

loop_
_space_group_symop_operation_xyz
'x, y, z'
'x, -y, z+1/2'
'x+1/2, y+1/2, z'
'x+1/2, -y+1/2, z+1/2'
'-x, -y, -z'
'-x, y, -z-1/2'
'-x+1/2, -y+1/2, -z'
'-x+1/2, y+1/2, -z-1/2'

loop_
_atom_site_label
_atom_site_type_symbol
_atom_site_fract_x
_atom_site_fract_y
_atom_site_fract_z
_atom_site_U_iso_or_equiv
_atom_site_adp_type
_atom_site_occupancy
_atom_site_site_symmetry_order
_atom_site_calc_flag
_atom_site_refinement_flags_posn
_atom_site_refinement_flags_adp
_atom_site_refinement_flags_occupancy
_atom_site_disorder_assembly
_atom_site_disorder_group
Au1 Au 0.0000 0.88475(2) 0.7500 0.03626(13) Uani 1 2 d S T P . .
C1 C 0.0000 0.7686(4) 0.7500 0.0267(16) Uani 1 2 d S T P . .
N2 N -0.0642(3) 0.7216(2) 0.72693(17) 0.0267(9) Uani 1 1 d . . . . .
C3 C -0.0406(3) 0.6461(3) 0.7354(2) 0.0310(12) Uani 1 1 d . . . . .
H3 H -0.0749 0.6025 0.7230 0.037 Uiso 1 1 calc R U . . .
C11 C -0.1473(3) 0.7478(3) 0.6977(2) 0.0257(11) Uani 1 1 d . . . . .
C12 C -0.1623(3) 0.7662(3) 0.6407(2) 0.0271(11) Uani 1 1 d . . . . .
C13 C -0.2417(3) 0.7930(3) 0.6140(2) 0.0326(12) Uani 1 1 d . . . . .
H13 H -0.2528 0.8060 0.5752 0.039 Uiso 1 1 calc R U . . .
C14 C -0.3055(3) 0.8016(3) 0.6419(2) 0.0341(12) Uani 1 1 d . . . . .
C15 C -0.2886(3) 0.7816(3) 0.6985(2) 0.0329(12) Uani 1 1 d . . . . .
H15 H -0.3321 0.7865 0.7179 0.039 Uiso 1 1 calc R U . . .
C16 C -0.2094(3) 0.7547(3) 0.7274(2) 0.0287(11) Uani 1 1 d . . . . .
C17 C -0.0935(3) 0.7540(3) 0.6087(2) 0.0315(12) Uani 1 1 d . . . . .
H17 H -0.0382 0.7580 0.6372 0.038 Uiso 1 1 calc R U . . .
C18 C -0.3911(4) 0.8320(4) 0.6121(2) 0.0464(16) Uani 1 1 d . . . . .
H18A H -0.4040 0.8776 0.6318 0.070 Uiso 1 1 calc R U . . .
H18B H -0.4340 0.7927 0.6119 0.070 Uiso 1 1 calc R U . . .
H18C H -0.3910 0.8455 0.5733 0.070 Uiso 1 1 calc R U . . .
C19 C -0.1918(3) 0.7336(3) 0.7899(2) 0.0332(12) Uani 1 1 d . . . . .
H19 H -0.1291 0.7346 0.8044 0.040 Uiso 1 1 calc R U . . .
C21 C -0.0970(3) 0.6740(3) 0.5840(2) 0.0348(13) Uani 1 1 d . . . . .
C22 C -0.0241(4) 0.6307(4) 0.5917(3) 0.0559(18) Uani 1 1 d . . . . .
H22 H 0.0275 0.6505 0.6139 0.067 Uiso 1 1 calc R U . . .
C23 C -0.0252(6) 0.5590(5) 0.5677(4) 0.074(2) Uani 1 1 d . . . . .
H23 H 0.0253 0.5297 0.5741 0.089 Uiso 1 1 calc R U . . .
C24 C -0.0982(6) 0.5301(4) 0.5350(3) 0.064(2) Uani 1 1 d . . . . .
H24 H -0.0986 0.4815 0.5175 0.077 Uiso 1 1 calc R U . . .
C25 C -0.1709(5) 0.5717(4) 0.5274(3) 0.0561(18) Uani 1 1 d . . . . .
H25 H -0.2222 0.5516 0.5050 0.067 Uiso 1 1 calc R U . . .
C26 C -0.1705(4) 0.6424(4) 0.5519(3) 0.0454(15) Uani 1 1 d . . . . .
H26 H -0.2219 0.6702 0.5466 0.054 Uiso 1 1 calc R U . . .
C31 C -0.0941(3) 0.8179(3) 0.5658(2) 0.0362(13) Uani 1 1 d . . . . .
C32 C -0.0851(5) 0.8925(4) 0.5845(3) 0.0537(17) Uani 1 1 d . . . . .
H32 H -0.0813 0.9035 0.6230 0.064 Uiso 1 1 calc R U . . .
C33 C -0.0815(5) 0.9523(5) 0.5471(4) 0.072(2) Uani 1 1 d . . . . .
H33 H -0.0744 1.0035 0.5605 0.087 Uiso 1 1 calc R U . . .
C34 C -0.0882(5) 0.9373(5) 0.4917(4) 0.070(2) Uani 1 1 d . . . . .
H34 H -0.0864 0.9781 0.4664 0.084 Uiso 1 1 calc R U . . .
C35 C -0.0975(5) 0.8641(5) 0.4724(3) 0.063(2) Uani 1 1 d . . . . .
H35 H -0.1024 0.8539 0.4337 0.076 Uiso 1 1 calc R U . . .
C36 C -0.0998(4) 0.8042(4) 0.5094(3) 0.0477(16) Uani 1 1 d . . . . .
H36 H -0.1053 0.7531 0.4958 0.057 Uiso 1 1 calc R U . . .
C41 C -0.2194(3) 0.6523(4) 0.7994(2) 0.0362(13) Uani 1 1 d . . . . .
C42 C -0.2073(4) 0.6266(4) 0.8553(3) 0.0507(16) Uani 1 1 d . . . . .
H42 H -0.1833 0.6599 0.8856 0.061 Uiso 1 1 calc R U . . .
C43 C -0.2302(5) 0.5525(4) 0.8662(3) 0.063(2) Uani 1 1 d . . . . .
H43 H -0.2227 0.5358 0.9040 0.076 Uiso 1 1 calc R U . . .
C44 C -0.2632(5) 0.5039(4) 0.8232(4) 0.065(2) Uani 1 1 d . . . . .
H44 H -0.2787 0.4533 0.8310 0.078 Uiso 1 1 calc R U . . .
C45 C -0.2742(5) 0.5273(4) 0.7691(4) 0.0614(19) Uani 1 1 d . . . . .
H45 H -0.2965 0.4927 0.7393 0.074 Uiso 1 1 calc R U . . .
C46 C -0.2530(4) 0.6018(3) 0.7568(3) 0.0447(15) Uani 1 1 d . . . . .
H46 H -0.2618 0.6177 0.7187 0.054 Uiso 1 1 calc R U . . .
C51 C -0.2256(4) 0.7954(4) 0.8219(2) 0.0424(14) Uani 1 1 d . . . . .
C52 C -0.1802(6) 0.8608(4) 0.8372(3) 0.062(2) Uani 1 1 d . . . . .
H52 H -0.1271 0.8671 0.8283 0.074 Uiso 1 1 calc R U . . .
C53 C -0.2113(8) 0.9186(5) 0.8658(4) 0.094(3) Uani 1 1 d . . . . .
H53 H -0.1795 0.9641 0.8761 0.113 Uiso 1 1 calc R U . . .
C54 C -0.2860(10) 0.9103(7) 0.8790(4) 0.110(4) Uani 1 1 d . . . . .
H54 H -0.3068 0.9500 0.8984 0.132 Uiso 1 1 calc R U . . .
C55 C -0.3326(7) 0.8446(7) 0.8644(4) 0.089(3) Uani 1 1 d . . . . .
H55 H -0.3852 0.8390 0.8741 0.106 Uiso 1 1 calc R U . . .
C56 C -0.3037(5) 0.7870(4) 0.8359(3) 0.0571(18) Uani 1 1 d . . . . .
H56 H -0.3361 0.7418 0.8257 0.068 Uiso 1 1 calc R U . . .
C61 C 0.0000 0.9998(5) 0.7500 0.046(2) Uani 1 2 d S T P . .
C62 C -0.0189(4) 1.0444(4) 0.7920(3) 0.0558(18) Uani 1 1 d . . . . .
F62 F -0.0412(3) 1.0099(2) 0.83596(19) 0.0761(12) Uani 1 1 d . . . . .
C63 C -0.0186(5) 1.1242(4) 0.7929(4) 0.069(2) Uani 1 1 d . . . . .
F63 F -0.0378(4) 1.1627(3) 0.8360(2) 0.1035(18) Uani 1 1 d . . . . .
C64 C 0.0000 1.1642(6) 0.7500 0.070(3) Uani 1 2 d S T P . .
F64 F 0.0000 1.2388(3) 0.7500 0.105(3) Uani 1 2 d S T P . .
C71 C 0.1358(7) 0.7970(5) 0.5133(4) 0.102(3) Uani 1 1 d D U . . .
H71A H 0.0926 0.8271 0.5261 0.122 Uiso 1 1 calc R U . . .
H71B H 0.1872 0.7951 0.5446 0.122 Uiso 1 1 calc R U . . .
Cl1 Cl 0.1591(2) 0.84187(19) 0.45658(15) 0.1290(11) Uani 1 1 d D U . . .
Cl2 Cl 0.09836(17) 0.70411(17) 0.49710(11) 0.0990(8) Uani 1 1 d D U . . .
C72 C -0.0079(16) 1.4150(10) 0.7547(11) 0.153(6) Uani 0.5 1 d D U P A -1
H72A H -0.0595 1.4123 0.7236 0.184 Uiso 0.5 1 calc R U P A -1
H72B H 0.0067 1.3626 0.7692 0.184 Uiso 0.5 1 calc R U P A -1
Cl3 Cl 0.0747(5) 1.4543(4) 0.7309(3) 0.117(2) Uani 0.5 1 d D U P A -1
Cl4 Cl -0.0245(6) 1.4727(4) 0.8070(4) 0.146(3) Uani 0.5 1 d D U P A -1

loop_
_atom_site_aniso_label
_atom_site_aniso_U_11
_atom_site_aniso_U_22
_atom_site_aniso_U_33
_atom_site_aniso_U_23
_atom_site_aniso_U_13
_atom_site_aniso_U_12
Au1 0.03485(19) 0.03134(19) 0.0376(2) 0.000 -0.00070(13) 0.000
C1 0.032(4) 0.031(4) 0.018(4) 0.000 0.005(3) 0.000
N2 0.027(2) 0.035(2) 0.019(2) 0.0004(18) 0.0080(17) -0.0001(19)
C3 0.028(3) 0.034(3) 0.031(3) -0.001(2) 0.007(2) 0.000(2)
C11 0.023(2) 0.032(3) 0.019(3) -0.003(2) -0.002(2) 0.000(2)
C12 0.025(3) 0.037(3) 0.018(3) -0.006(2) 0.003(2) -0.004(2)
C13 0.039(3) 0.041(3) 0.016(3) -0.004(2) 0.004(2) 0.002(2)
C14 0.029(3) 0.041(3) 0.029(3) -0.004(2) 0.001(2) 0.003(2)
C15 0.032(3) 0.041(3) 0.026(3) -0.006(2) 0.008(2) 0.000(2)
C16 0.029(3) 0.035(3) 0.022(3) -0.004(2) 0.007(2) -0.005(2)
C17 0.027(3) 0.051(3) 0.017(3) -0.001(2) 0.005(2) -0.002(2)
C18 0.032(3) 0.070(5) 0.034(3) -0.004(3) 0.002(3) 0.014(3)
C19 0.031(3) 0.047(3) 0.021(3) 0.001(2) 0.007(2) 0.003(2)
C21 0.038(3) 0.045(3) 0.026(3) 0.004(2) 0.017(2) 0.004(3)
C22 0.049(4) 0.072(5) 0.049(4) -0.006(3) 0.016(3) 0.009(3)
C23 0.086(6) 0.071(5) 0.077(6) -0.001(4) 0.042(5) 0.034(5)
C24 0.091(6) 0.057(5) 0.056(5) -0.011(4) 0.039(4) -0.006(4)
C25 0.067(5) 0.056(5) 0.047(4) -0.006(3) 0.019(3) -0.013(4)
C26 0.046(4) 0.047(4) 0.044(4) -0.005(3) 0.013(3) -0.004(3)
C31 0.028(3) 0.049(4) 0.032(3) 0.002(3) 0.006(2) -0.005(2)
C32 0.063(4) 0.053(4) 0.044(4) 0.003(3) 0.012(3) -0.012(3)
C33 0.080(6) 0.061(5) 0.070(6) 0.009(4) 0.007(4) -0.020(4)
C34 0.064(5) 0.075(6) 0.066(5) 0.030(4) 0.007(4) -0.016(4)
C35 0.063(5) 0.093(6) 0.035(4) 0.013(4) 0.016(3) -0.013(4)
C36 0.050(4) 0.060(4) 0.037(4) 0.006(3) 0.019(3) -0.008(3)
C41 0.030(3) 0.048(3) 0.033(3) 0.004(3) 0.012(2) 0.001(3)
C42 0.054(4) 0.053(4) 0.044(4) 0.006(3) 0.010(3) -0.001(3)
C43 0.076(5) 0.061(5) 0.057(5) 0.022(4) 0.027(4) 0.002(4)
C44 0.062(5) 0.048(4) 0.089(6) 0.023(4) 0.024(4) -0.001(4)
C45 0.059(5) 0.047(4) 0.077(5) -0.008(4) 0.015(4) -0.003(3)
C46 0.043(3) 0.042(3) 0.047(4) 0.001(3) 0.008(3) -0.003(3)
C51 0.054(4) 0.053(4) 0.022(3) 0.002(3) 0.011(3) 0.004(3)
C52 0.098(6) 0.054(4) 0.037(4) -0.008(3) 0.021(4) -0.010(4)
C53 0.178(12) 0.057(5) 0.052(5) -0.019(4) 0.036(6) -0.006(6)
C54 0.197(14) 0.087(7) 0.063(6) -0.005(5) 0.063(8) 0.050(8)
C55 0.103(7) 0.107(8) 0.070(6) 0.004(6) 0.048(5) 0.031(6)
C56 0.062(4) 0.075(5) 0.039(4) -0.003(3) 0.023(3) 0.015(4)
C61 0.031(4) 0.051(5) 0.046(5) 0.000 -0.009(4) 0.000
C62 0.051(4) 0.050(4) 0.061(5) 0.000(4) 0.003(3) 0.008(3)
F62 0.099(3) 0.059(3) 0.070(3) -0.003(2) 0.021(3) 0.012(2)
C63 0.057(5) 0.046(5) 0.092(6) -0.021(4) -0.004(4) 0.015(3)
F63 0.118(4) 0.065(3) 0.121(4) -0.034(3) 0.014(3) 0.030(3)
C64 0.065(7) 0.036(6) 0.096(9) 0.000 -0.006(6) 0.000
F64 0.095(5) 0.033(3) 0.163(8) 0.000 -0.016(5) 0.000
C71 0.096(7) 0.131(7) 0.081(6) -0.001(5) 0.027(5) -0.004(6)
Cl1 0.166(3) 0.112(2) 0.127(2) 0.0294(19) 0.070(2) 0.020(2)
Cl2 0.0916(17) 0.125(2) 0.0764(16) 0.0097(14) 0.0125(13) -0.0130(15)
C72 0.152(13) 0.114(10) 0.187(14) 0.088(10) 0.027(10) 0.079(10)
Cl3 0.165(7) 0.082(4) 0.108(5) -0.023(3) 0.043(4) 0.040(4)
Cl4 0.164(7) 0.090(5) 0.200(9) 0.066(5) 0.075(6) -0.007(4)

loop_
_atom_type_symbol
_atom_type_description
_atom_type_scat_dispersion_real
_atom_type_scat_dispersion_imag
_atom_type_scat_source
C C 0.0033 0.0016 'International Tables Vol C Tables 4.2.6.8 and 6.1.1.4'
H H 0.0000 0.0000 'International Tables Vol C Tables 4.2.6.8 and 6.1.1.4'
N N 0.0061 0.0033 'International Tables Vol C Tables 4.2.6.8 and 6.1.1.4'
F F 0.0171 0.0103 'International Tables Vol C Tables 4.2.6.8 and 6.1.1.4'
Cl Cl 0.1484 0.1585 'International Tables Vol C Tables 4.2.6.8 and 6.1.1.4'
Au Au -2.0133 8.8022 'International Tables Vol C Tables 4.2.6.8 and 6.1.1.4'

loop_
_geom_angle_atom_site_label_1
_geom_angle_atom_site_label_2
_geom_angle_atom_site_label_3
_geom_angle
_geom_angle_site_symmetry_1
_geom_angle_site_symmetry_3
C61 Au1 C1 180.0 . .
N2 C1 N2 104.7(6) 6_557 .
N2 C1 Au1 127.6(3) 6_557 .
N2 C1 Au1 127.6(3) . .
C1 N2 C3 111.1(4) . .
C1 N2 C11 123.9(4) . .
C3 N2 C11 124.9(4) . .
C3 C3 N2 106.5(3) 6_557 .
C3 C3 H3 126.7 6_557 .
N2 C3 H3 126.7 . .
C16 C11 C12 122.1(4) . .
C16 C11 N2 119.0(4) . .
C12 C11 N2 118.8(4) . .
C13 C12 C11 117.9(4) . .
C13 C12 C17 121.5(4) . .
C11 C12 C17 120.6(4) . .
C12 C13 C14 122.2(5) . .
C12 C13 H13 118.9 . .
C14 C13 H13 118.9 . .
C13 C14 C15 118.3(5) . .
C13 C14 C18 121.3(5) . .
C15 C14 C18 120.4(5) . .
C14 C15 C16 121.6(5) . .
C14 C15 H15 119.2 . .
C16 C15 H15 119.2 . .
C11 C16 C15 117.8(5) . .
C11 C16 C19 121.3(5) . .
C15 C16 C19 120.8(4) . .
C21 C17 C31 113.7(4) . .
C21 C17 C12 111.9(4) . .
C31 C17 C12 111.5(4) . .
C21 C17 H17 106.4 . .
C31 C17 H17 106.4 . .
C12 C17 H17 106.4 . .
C14 C18 H18A 109.5 . .
C14 C18 H18B 109.5 . .
H18A C18 H18B 109.5 . .
C14 C18 H18C 109.5 . .
H18A C18 H18C 109.5 . .
H18B C18 H18C 109.5 . .
C51 C19 C41 115.2(5) . .
C51 C19 C16 110.1(4) . .
C41 C19 C16 112.7(4) . .
C51 C19 H19 106.0 . .
C41 C19 H19 106.0 . .
C16 C19 H19 106.0 . .
C26 C21 C22 117.4(6) . .
C26 C21 C17 122.5(5) . .
C22 C21 C17 120.1(5) . .
C23 C22 C21 121.1(7) . .
C23 C22 H22 119.5 . .
C21 C22 H22 119.5 . .
C24 C23 C22 120.3(7) . .
C24 C23 H23 119.9 . .
C22 C23 H23 119.9 . .
C23 C24 C25 119.4(7) . .
C23 C24 H24 120.3 . .
C25 C24 H24 120.3 . .
C24 C25 C26 120.6(7) . .
C24 C25 H25 119.7 . .
C26 C25 H25 119.7 . .
C25 C26 C21 121.2(6) . .
C25 C26 H26 119.4 . .
C21 C26 H26 119.4 . .
C32 C31 C36 118.0(6) . .
C32 C31 C17 118.7(5) . .
C36 C31 C17 123.2(5) . .
C31 C32 C33 120.5(7) . .
C31 C32 H32 119.7 . .
C33 C32 H32 119.7 . .
C34 C33 C32 120.2(8) . .
C34 C33 H33 119.9 . .
C32 C33 H33 119.9 . .
C35 C34 C33 120.2(7) . .
C35 C34 H34 119.9 . .
C33 C34 H34 119.9 . .
C34 C35 C36 120.0(7) . .
C34 C35 H35 120.0 . .
C36 C35 H35 120.0 . .
C31 C36 C35 121.0(7) . .
C31 C36 H36 119.5 . .
C35 C36 H36 119.5 . .
C46 C41 C42 118.0(6) . .
C46 C41 C19 124.1(5) . .
C42 C41 C19 117.9(5) . .
C43 C42 C41 120.2(7) . .
C43 C42 H42 119.9 . .
C41 C42 H42 119.9 . .
C44 C43 C42 120.5(7) . .
C44 C43 H43 119.8 . .
C42 C43 H43 119.8 . .
C45 C44 C43 120.1(7) . .
C45 C44 H44 119.9 . .
C43 C44 H44 119.9 . .
C44 C45 C46 120.7(7) . .
C44 C45 H45 119.6 . .
C46 C45 H45 119.6 . .
C41 C46 C45 120.5(6) . .
C41 C46 H46 119.8 . .
C45 C46 H46 119.8 . .
C52 C51 C56 119.1(6) . .
C52 C51 C19 119.7(6) . .
C56 C51 C19 121.2(6) . .
C51 C52 C53 120.2(9) . .
C51 C52 H52 119.9 . .
C53 C52 H52 119.9 . .
C54 C53 C52 120.4(10) . .
C54 C53 H53 119.8 . .
C52 C53 H53 119.8 . .
C53 C54 C55 120.3(9) . .
C53 C54 H54 119.8 . .
C55 C54 H54 119.8 . .
C56 C55 C54 120.4(9) . .
C56 C55 H55 119.8 . .
C54 C55 H55 119.8 . .
C55 C56 C51 119.5(8) . .
C55 C56 H56 120.2 . .
C51 C56 H56 120.2 . .
C62 C61 C62 111.6(9) . 6_557
C62 C61 Au1 124.2(5) . .
C62 C61 Au1 124.2(5) 6_557 .
F62 C62 C61 119.5(6) . .
F62 C62 C63 115.6(7) . .
C61 C62 C63 124.9(8) . .
F63 C63 C64 119.2(7) . .
F63 C63 C62 120.5(8) . .
C64 C63 C62 120.2(8) . .
F64 C64 C63 121.0(5) . .
F64 C64 C63 121.0(5) . 6_557
C63 C64 C63 118.1(10) . 6_557
Cl1 C71 Cl2 112.0(6) . .
Cl1 C71 H71A 109.2 . .
Cl2 C71 H71A 109.2 . .
Cl1 C71 H71B 109.2 . .
Cl2 C71 H71B 109.2 . .
H71A C71 H71B 107.9 . .
Cl4 C72 Cl3 107.4(13) . .
Cl4 C72 H72A 110.2 . .
Cl3 C72 H72A 110.2 . .
Cl4 C72 H72B 110.2 . .
Cl3 C72 H72B 110.2 . .
H72A C72 H72B 108.5 . .

loop_
_geom_bond_atom_site_label_1
_geom_bond_atom_site_label_2
_geom_bond_distance
_geom_bond_site_symmetry_2
Au1 C61 2.010(9) .
Au1 C1 2.029(7) .
C1 N2 1.342(6) 6_557
C1 N2 1.342(6) .
N2 C3 1.376(7) .
N2 C11 1.445(6) .
C3 C3 1.344(10) 6_557
C3 H3 0.9500 .
C11 C16 1.390(7) .
C11 C12 1.396(7) .
C12 C13 1.384(7) .
C12 C17 1.534(7) .
C13 C14 1.387(8) .
C13 H13 0.9500 .
C14 C15 1.391(8) .
C14 C18 1.507(7) .
C15 C16 1.397(7) .
C15 H15 0.9500 .
C16 C19 1.532(7) .
C17 C21 1.520(8) .
C17 C31 1.531(8) .
C17 H17 1.0000 .
C18 H18A 0.9800 .
C18 H18B 0.9800 .
C18 H18C 0.9800 .
C19 C51 1.516(8) .
C19 C41 1.525(8) .
C19 H19 1.0000 .
C21 C26 1.381(8) .
C21 C22 1.383(9) .
C22 C23 1.382(10) .
C22 H22 0.9500 .
C23 C24 1.362(12) .
C23 H23 0.9500 .
C24 C25 1.366(11) .
C24 H24 0.9500 .
C25 C26 1.371(10) .
C25 H25 0.9500 .
C26 H26 0.9500 .
C31 C32 1.378(9) .
C31 C36 1.384(8) .
C32 C33 1.398(10) .
C32 H32 0.9500 .
C33 C34 1.363(12) .
C33 H33 0.9500 .
C34 C35 1.357(11) .
C34 H34 0.9500 .
C35 C36 1.392(9) .
C35 H35 0.9500 .
C36 H36 0.9500 .
C41 C46 1.374(9) .
C41 C42 1.409(9) .
C42 C43 1.391(9) .
C42 H42 0.9500 .
C43 C44 1.358(11) .
C43 H43 0.9500 .
C44 C45 1.357(11) .
C44 H44 0.9500 .
C45 C46 1.399(9) .
C45 H45 0.9500 .
C46 H46 0.9500 .
C51 C52 1.364(10) .
C51 C56 1.405(9) .
C52 C53 1.393(12) .
C52 H52 0.9500 .
C53 C54 1.344(16) .
C53 H53 0.9500 .
C54 C55 1.375(16) .
C54 H54 0.9500 .
C55 C56 1.372(11) .
C55 H55 0.9500 .
C56 H56 0.9500 .
C61 C62 1.385(9) .
C61 C62 1.385(9) 6_557
C62 F62 1.359(8) .
C62 C63 1.395(10) .
C63 F63 1.353(9) .
C63 C64 1.356(10) .
C64 F64 1.304(12) .
C64 C63 1.356(10) 6_557
C71 Cl1 1.718(9) .
C71 Cl2 1.744(9) .
C71 H71A 0.9900 .
C71 H71B 0.9900 .
C72 Cl4 1.703(17) .
C72 Cl3 1.736(16) .
C72 H72A 0.9900 .
C72 H72B 0.9900 .

loop_
_geom_torsion_atom_site_label_1
_geom_torsion_atom_site_label_2
_geom_torsion_atom_site_label_3
_geom_torsion_atom_site_label_4
_geom_torsion
_geom_torsion_site_symmetry_1
_geom_torsion_site_symmetry_4
N2 C1 N2 C3 0.0(3) 6_557 .
Au1 C1 N2 C3 180.0(3) . .
N2 C1 N2 C11 179.2(5) 6_557 .
Au1 C1 N2 C11 -0.8(5) . .
C1 N2 C3 C3 0.1(7) . 6_557
C11 N2 C3 C3 -179.2(5) . 6_557
C1 N2 C11 C16 -94.0(5) . .
C3 N2 C11 C16 85.2(6) . .
C1 N2 C11 C12 85.2(5) . .
C3 N2 C11 C12 -95.6(6) . .
C16 C11 C12 C13 0.8(8) . .
N2 C11 C12 C13 -178.4(5) . .
C16 C11 C12 C17 -176.9(5) . .
N2 C11 C12 C17 3.9(7) . .
C11 C12 C13 C14 -0.2(8) . .
C17 C12 C13 C14 177.5(5) . .
C12 C13 C14 C15 -0.7(8) . .
C12 C13 C14 C18 179.0(5) . .
C13 C14 C15 C16 1.0(8) . .
C18 C14 C15 C16 -178.8(5) . .
C12 C11 C16 C15 -0.5(8) . .
N2 C11 C16 C15 178.7(5) . .
C12 C11 C16 C19 179.6(5) . .
N2 C11 C16 C19 -1.2(7) . .
C14 C15 C16 C11 -0.4(8) . .
C14 C15 C16 C19 179.5(5) . .
C13 C12 C17 C21 -89.1(6) . .
C11 C12 C17 C21 88.5(6) . .
C13 C12 C17 C31 39.5(7) . .
C11 C12 C17 C31 -142.9(5) . .
C11 C16 C19 C51 134.1(5) . .
C15 C16 C19 C51 -45.8(7) . .
C11 C16 C19 C41 -95.8(6) . .
C15 C16 C19 C41 84.4(6) . .
C31 C17 C21 C26 -76.8(6) . .
C12 C17 C21 C26 50.6(7) . .
C31 C17 C21 C22 101.1(6) . .
C12 C17 C21 C22 -131.5(5) . .
C26 C21 C22 C23 0.6(10) . .
C17 C21 C22 C23 -177.4(6) . .
C21 C22 C23 C24 1.2(11) . .
C22 C23 C24 C25 -1.9(12) . .
C23 C24 C25 C26 0.9(11) . .
C24 C25 C26 C21 0.9(10) . .
C22 C21 C26 C25 -1.7(9) . .
C17 C21 C26 C25 176.3(5) . .
C21 C17 C31 C32 -175.4(5) . .
C12 C17 C31 C32 57.0(7) . .
C21 C17 C31 C36 1.8(7) . .
C12 C17 C31 C36 -125.9(6) . .
C36 C31 C32 C33 -0.2(10) . .
C17 C31 C32 C33 177.1(6) . .
C31 C32 C33 C34 1.0(12) . .
C32 C33 C34 C35 -0.7(13) . .
C33 C34 C35 C36 -0.3(12) . .
C32 C31 C36 C35 -0.8(9) . .
C17 C31 C36 C35 -178.0(6) . .
C34 C35 C36 C31 1.1(11) . .
C51 C19 C41 C46 130.2(6) . .
C16 C19 C41 C46 2.7(8) . .
C51 C19 C41 C42 -51.9(7) . .
C16 C19 C41 C42 -179.4(5) . .
C46 C41 C42 C43 -1.0(9) . .
C19 C41 C42 C43 -179.1(6) . .
C41 C42 C43 C44 1.1(11) . .
C42 C43 C44 C45 0.0(12) . .
C43 C44 C45 C46 -1.0(12) . .
C42 C41 C46 C45 0.0(9) . .
C19 C41 C46 C45 177.9(6) . .
C44 C45 C46 C41 1.0(10) . .
C41 C19 C51 C52 151.2(6) . .
C16 C19 C51 C52 -80.1(7) . .
C41 C19 C51 C56 -29.4(8) . .
C16 C19 C51 C56 99.3(6) . .
C56 C51 C52 C53 -0.5(10) . .
C19 C51 C52 C53 178.9(7) . .
C51 C52 C53 C54 0.5(13) . .
C52 C53 C54 C55 0.0(16) . .
C53 C54 C55 C56 -0.4(16) . .
C54 C55 C56 C51 0.3(13) . .
C52 C51 C56 C55 0.2(10) . .
C19 C51 C56 C55 -179.3(6) . .
C62 C61 C62 F62 178.2(7) 6_557 .
Au1 C61 C62 F62 -1.8(7) . .
C62 C61 C62 C63 -0.5(5) 6_557 .
Au1 C61 C62 C63 179.5(5) . .
F62 C62 C63 F63 1.3(10) . .
C61 C62 C63 F63 -179.9(6) . .
F62 C62 C63 C64 -177.8(6) . .
C61 C62 C63 C64 1.0(10) . .
F63 C63 C64 F64 0.4(8) . .
C62 C63 C64 F64 179.5(5) . .
F63 C63 C64 C63 -179.6(8) . 6_557
C62 C63 C64 C63 -0.5(5) . 6_557
